data_1564163
loop_
_publ_author_name
'Feng, Junyang'
'Li, Ying'
'Chen, Wanyao'
'Meng, Xiangru'
'Li, Gang'

_publ_section_title
;
 Proton conductive properties of two Mn/Pb complexes constructed by
 difluorophenyl imidazole dicarboxylate
;
_journal_name_full 'Inorganica Chimica Acta'
_journal_page_first 119800
_journal_paper_doi 10.1016/j.ica.2020.119800
_journal_volume 511
_journal_year 2020
_chemical_formula_moiety 'C22 H14 F4 Mn N4 O10, 2(H2 O)'
_chemical_formula_sum 'C22 H18 F4 Mn N4 O12'
_chemical_formula_weight 661.34
_space_group_crystal_system monoclinic
_space_group_IT_number 14
_space_group_name_Hall '-P 2ybc'
_space_group_name_H-M_alt 'P 1 21/c 1'
_atom_sites_solution_hydrogens mixed
_atom_sites_solution_primary direct
_atom_sites_solution_secondary difmap
_audit_creation_method SHELXL-2014/7
_cell_angle_alpha 90
_cell_angle_beta 107.963(14)
_cell_angle_gamma 90
_cell_formula_units_Z 2
_cell_length_a 12.790(2)
_cell_length_b 5.5561(4)
_cell_length_c 18.9792(19)
_cell_measurement_reflns_used 1939
_cell_measurement_temperature 293(2)
_cell_measurement_theta_max 26.6720
_cell_measurement_theta_min 3.8220
_cell_volume 1283.0(3)
_computing_cell_refinement
;
CrysAlisPro, Agilent Technologies,
Version 1.171.37.35 (release 13-08-2014 CrysAlis171 .NET)
(compiled Aug 13 2014,18:06:01)
;
_computing_data_collection
;
CrysAlisPro, Agilent Technologies,
Version 1.171.37.35 (release 13-08-2014 CrysAlis171 .NET)
(compiled Aug 13 2014,18:06:01)
;
_computing_data_reduction
;
CrysAlisPro, Agilent Technologies,
Version 1.171.37.35 (release 13-08-2014 CrysAlis171 .NET)
(compiled Aug 13 2014,18:06:01)
;
_computing_molecular_graphics 'DIAMOND (Brandenburg, 2005)'
_computing_publication_material 'publCIF (Westrip, 2010)'
_computing_structure_refinement 'SHELXL-2014/7 (Sheldrick, 2015)'
_computing_structure_solution 'SHELXL-2014/7 (Sheldrick, 2015)'
_diffrn_ambient_temperature 293(2)
_diffrn_measured_fraction_theta_full 0.998
_diffrn_measured_fraction_theta_max 0.998
_diffrn_measurement_device_type 'Xcalibur, Eos, Gemini'
_diffrn_measurement_method '\w scans'
_diffrn_radiation_type MoK\a
_diffrn_radiation_wavelength 0.71073
_diffrn_reflns_av_R_equivalents 0.0334
_diffrn_reflns_av_unetI/netI 0.0517
_diffrn_reflns_Laue_measured_fraction_full 0.998
_diffrn_reflns_Laue_measured_fraction_max 0.998
_diffrn_reflns_limit_h_max 15
_diffrn_reflns_limit_h_min -12
_diffrn_reflns_limit_k_max 6
_diffrn_reflns_limit_k_min -4
_diffrn_reflns_limit_l_max 23
_diffrn_reflns_limit_l_min -21
_diffrn_reflns_number 5603
_diffrn_reflns_point_group_measured_fraction_full 0.998
_diffrn_reflns_point_group_measured_fraction_max 0.998
_diffrn_reflns_theta_full 25.242
_diffrn_reflns_theta_max 26.413
_diffrn_reflns_theta_min 3.349
_exptl_absorpt_coefficient_mu 0.617
_exptl_absorpt_correction_T_max 1.00000
_exptl_absorpt_correction_T_min 0.92066
_exptl_absorpt_correction_type multi-scan
_exptl_absorpt_process_details
;
CrysAlisPro, Agilent Technologies,
Version 1.171.37.35 (release 13-08-2014 CrysAlis171 .NET)
(compiled Aug 13 2014,18:06:01)
Empirical absorption correction using spherical harmonics,
 implemented in SCALE3 ABSPACK scaling algorithm.
;
_exptl_crystal_colour pale-yellow
_exptl_crystal_density_diffrn 1.712
_exptl_crystal_description block
_exptl_crystal_F_000 670
_exptl_crystal_size_max 0.170
_exptl_crystal_size_mid 0.140
_exptl_crystal_size_min 0.100
_refine_diff_density_max 0.338
_refine_diff_density_min -0.398
_refine_diff_density_rms 0.061
_refine_ls_extinction_coef .
_refine_ls_extinction_method none
_refine_ls_goodness_of_fit_ref 1.046
_refine_ls_hydrogen_treatment constr
_refine_ls_matrix_type full
_refine_ls_number_parameters 197
_refine_ls_number_reflns 2619
_refine_ls_number_restraints 0
_refine_ls_restrained_S_all 1.046
_refine_ls_R_factor_all 0.0653
_refine_ls_R_factor_gt 0.0444
_refine_ls_shift/su_max 0.000
_refine_ls_shift/su_mean 0.000
_refine_ls_structure_factor_coef Fsqd
_refine_ls_weighting_details 'w=1/[\s^2^(Fo^2^)+(0.0445P)^2^+0.4327P] where P=(Fo^2^+2Fc^2^)/3'
_refine_ls_weighting_scheme calc
_refine_ls_wR_factor_gt 0.0983
_refine_ls_wR_factor_ref 0.1116
_reflns_Friedel_coverage 0.000
_reflns_Friedel_fraction_full .
_reflns_Friedel_fraction_max .
_reflns_number_gt 1974
_reflns_number_total 2619
_reflns_threshold_expression 'I > 2\s(I)'
_cod_data_source_file ICA-2020-511-119800.cif
_cod_data_source_block a
_cod_original_cell_volume 1282.9(3)
_cod_original_sg_symbol_H-M 'P 21/c'
_cod_database_code 1564163
_shelx_shelxl_version_number 2014/7
_shelx_space_group_comment
;
The symmetry employed for this shelxl refinement is uniquely defined
by the following loop, which should always be used as a source of
symmetry information in preference to the above space-group names.
They are only intended as comments.
;
_shelx_estimated_absorpt_t_min 0.902
_shelx_estimated_absorpt_t_max 0.941

loop_
_space_group_symop_operation_xyz
'x, y, z'
'-x, y+1/2, -z+1/2'
'-x, -y, -z'
'x, -y-1/2, z-1/2'

loop_
_atom_site_label
_atom_site_type_symbol
_atom_site_fract_x
_atom_site_fract_y
_atom_site_fract_z
_atom_site_U_iso_or_equiv
_atom_site_adp_type
_atom_site_occupancy
_atom_site_site_symmetry_order
_atom_site_calc_flag
_atom_site_refinement_flags_posn
_atom_site_refinement_flags_adp
_atom_site_refinement_flags_occupancy
_atom_site_disorder_assembly
_atom_site_disorder_group
Mn1 Mn 1.0000 0.5000 0.5000 0.02775(18) Uani 1 2 d S . P . .
N1 N 0.81957(16) 0.4772(3) 0.42716(11) 0.0279(5) Uani 1 1 d . . . . .
N2 N 0.65414(17) 0.4229(4) 0.34867(12) 0.0309(5) Uani 1 1 d . . . . .
H2 H 0.5897 0.3635 0.3287 0.037 Uiso 1 1 calc R U . . .
O1 O 0.97888(14) 0.8042(3) 0.42301(10) 0.0354(5) Uani 1 1 d . . . . .
O2 O 0.87146(17) 0.9670(4) 0.31857(12) 0.0493(6) Uani 1 1 d . . . . .
O3 O 0.68032(17) 0.9182(4) 0.23091(12) 0.0495(6) Uani 1 1 d . . . . .
H3 H 0.7427 0.9382 0.2591 0.074 Uiso 1 1 calc R U . . .
O4 O 0.54173(16) 0.6697(4) 0.22057(11) 0.0508(6) Uani 1 1 d . . . . .
O5 O 1.05326(16) 0.2838(3) 0.42271(11) 0.0413(5) Uani 1 1 d . . . . .
H5A H 1.0234 0.3311 0.3784 0.062 Uiso 1 1 d R U . . .
H5B H 1.0361 0.1369 0.4252 0.062 Uiso 1 1 d R U . . .
O6 O 0.9896(3) 0.4442(6) 0.27976(18) 0.1183(13) Uani 1 1 d . . . . .
H6A H 0.9663 0.5599 0.2497 0.177 Uiso 1 1 d R U . . .
H6B H 1.0555 0.4496 0.2786 0.177 Uiso 1 1 d R U . . .
C1 C 0.8905(2) 0.8137(5) 0.36984(15) 0.0324(6) Uani 1 1 d . . . . .
C2 C 0.6354(2) 0.7343(5) 0.25294(15) 0.0364(7) Uani 1 1 d . . . . .
C3 C 0.8036(2) 0.6366(4) 0.36960(14) 0.0269(6) Uani 1 1 d . . . . .
C4 C 0.7006(2) 0.6059(5) 0.32015(14) 0.0290(6) Uani 1 1 d . . . . .
C5 C 0.72678(19) 0.3518(4) 0.41346(14) 0.0280(6) Uani 1 1 d . . . . .
C6 C 0.7013(2) 0.1701(5) 0.46168(15) 0.0312(6) Uani 1 1 d . . . . .
C7 C 0.6239(2) -0.0085(5) 0.43262(16) 0.0354(6) Uani 1 1 d . . . . .
H7 H 0.5885 -0.0174 0.3819 0.043 Uiso 1 1 calc R U . . .
C8 C 0.6006(2) -0.1710(5) 0.47996(18) 0.0408(7) Uani 1 1 d . . . . .
C9 C 0.6491(3) -0.1681(6) 0.55483(19) 0.0495(8) Uani 1 1 d . . . . .
H9 H 0.6324 -0.2816 0.5857 0.059 Uiso 1 1 calc R U . . .
C10 C 0.7243(3) 0.0126(6) 0.58194(18) 0.0505(8) Uani 1 1 d . . . . .
C11 C 0.7520(2) 0.1816(5) 0.53772(16) 0.0412(7) Uani 1 1 d . . . . .
H11 H 0.8034 0.3008 0.5583 0.049 Uiso 1 1 calc R U . . .
F1 F 0.52467(16) -0.3426(3) 0.45026(11) 0.0653(6) Uani 1 1 d . . . . .
F2 F 0.7735(2) 0.0256(4) 0.65605(11) 0.0864(8) Uani 1 1 d . . . . .

loop_
_atom_site_aniso_label
_atom_site_aniso_U_11
_atom_site_aniso_U_22
_atom_site_aniso_U_33
_atom_site_aniso_U_23
_atom_site_aniso_U_13
_atom_site_aniso_U_12
Mn1 0.0211(3) 0.0306(3) 0.0258(3) 0.0021(2) -0.0012(2) -0.0017(2)
N1 0.0221(11) 0.0317(11) 0.0258(12) 0.0007(10) 0.0015(9) -0.0028(9)
N2 0.0193(11) 0.0371(12) 0.0306(12) -0.0013(10) -0.0005(9) -0.0030(9)
O1 0.0265(10) 0.0352(10) 0.0368(11) 0.0067(9) -0.0016(8) -0.0067(8)
O2 0.0444(13) 0.0496(12) 0.0440(13) 0.0220(10) -0.0008(10) -0.0092(9)
O3 0.0434(13) 0.0542(13) 0.0402(13) 0.0153(11) -0.0030(10) 0.0022(11)
O4 0.0317(12) 0.0579(13) 0.0459(13) 0.0050(11) -0.0127(10) 0.0074(10)
O5 0.0428(12) 0.0369(10) 0.0420(12) -0.0047(9) 0.0097(9) -0.0042(9)
O6 0.148(3) 0.141(3) 0.075(2) 0.020(2) 0.049(2) 0.037(3)
C1 0.0320(15) 0.0324(14) 0.0312(15) 0.0032(13) 0.0074(12) -0.0015(11)
C2 0.0313(16) 0.0421(16) 0.0300(15) -0.0004(13) 0.0011(12) 0.0081(13)
C3 0.0228(13) 0.0307(14) 0.0232(13) 0.0011(11) 0.0009(10) 0.0011(10)
C4 0.0255(13) 0.0322(13) 0.0253(14) -0.0017(12) 0.0018(11) 0.0026(11)
C5 0.0189(13) 0.0341(14) 0.0273(14) -0.0022(11) 0.0019(10) -0.0005(10)
C6 0.0219(13) 0.0365(14) 0.0337(15) 0.0023(12) 0.0062(11) 0.0008(11)
C7 0.0309(15) 0.0391(15) 0.0358(16) -0.0026(13) 0.0097(12) -0.0031(12)
C8 0.0344(16) 0.0360(15) 0.054(2) -0.0002(15) 0.0161(14) -0.0059(13)
C9 0.0459(19) 0.0515(19) 0.054(2) 0.0140(17) 0.0198(16) -0.0018(15)
C10 0.0402(18) 0.069(2) 0.0390(18) 0.0131(17) 0.0067(14) -0.0014(16)
C11 0.0315(15) 0.0500(17) 0.0377(17) 0.0040(15) 0.0042(13) -0.0063(13)
F1 0.0680(14) 0.0535(11) 0.0778(15) -0.0032(10) 0.0273(11) -0.0298(10)
F2 0.0871(17) 0.125(2) 0.0355(11) 0.0205(12) 0.0014(11) -0.0335(14)

loop_
_atom_type_symbol
_atom_type_description
_atom_type_scat_dispersion_real
_atom_type_scat_dispersion_imag
_atom_type_scat_source
C C 0.0033 0.0016 'International Tables Vol C Tables 4.2.6.8 and 6.1.1.4'
H H 0.0000 0.0000 'International Tables Vol C Tables 4.2.6.8 and 6.1.1.4'
F F 0.0171 0.0103 'International Tables Vol C Tables 4.2.6.8 and 6.1.1.4'
Mn Mn 0.3368 0.7283 'International Tables Vol C Tables 4.2.6.8 and 6.1.1.4'
N N 0.0061 0.0033 'International Tables Vol C Tables 4.2.6.8 and 6.1.1.4'
O O 0.0106 0.0060 'International Tables Vol C Tables 4.2.6.8 and 6.1.1.4'

loop_
_geom_angle_atom_site_label_1
_geom_angle_atom_site_label_2
_geom_angle_atom_site_label_3
_geom_angle
_geom_angle_site_symmetry_1
_geom_angle_site_symmetry_3
O5 Mn1 O5 180.0 3_766 .
O5 Mn1 O1 88.62(7) 3_766 3_766
O5 Mn1 O1 91.38(7) . 3_766
O5 Mn1 O1 91.38(7) 3_766 .
O5 Mn1 O1 88.62(7) . .
O1 Mn1 O1 180.0 3_766 .
O5 Mn1 N1 88.33(7) 3_766 .
O5 Mn1 N1 91.67(7) . .
O1 Mn1 N1 104.62(7) 3_766 .
O1 Mn1 N1 75.38(7) . .
O5 Mn1 N1 91.67(7) 3_766 3_766
O5 Mn1 N1 88.33(7) . 3_766
O1 Mn1 N1 75.38(7) 3_766 3_766
O1 Mn1 N1 104.62(7) . 3_766
N1 Mn1 N1 180.0 . 3_766
C5 N1 C3 106.1(2) . .
C5 N1 Mn1 144.65(17) . .
C3 N1 Mn1 108.56(15) . .
C5 N2 C4 108.4(2) . .
C5 N2 H2 125.8 . .
C4 N2 H2 125.8 . .
C1 O1 Mn1 117.40(16) . .
C2 O3 H3 109.5 . .
Mn1 O5 H5A 111.1 . .
Mn1 O5 H5B 110.8 . .
H5A O5 H5B 107.9 . .
H6A O6 H6B 95.8 . .
O2 C1 O1 123.9(2) . .
O2 C1 C3 118.7(2) . .
O1 C1 C3 117.4(2) . .
O4 C2 O3 122.1(3) . .
O4 C2 C4 119.9(3) . .
O3 C2 C4 118.0(2) . .
N1 C3 C4 109.9(2) . .
N1 C3 C1 119.9(2) . .
C4 C3 C1 130.2(2) . .
N2 C4 C3 105.3(2) . .
N2 C4 C2 120.2(2) . .
C3 C4 C2 134.3(2) . .
N1 C5 N2 110.2(2) . .
N1 C5 C6 126.5(2) . .
N2 C5 C6 123.2(2) . .
C11 C6 C7 119.5(3) . .
C11 C6 C5 119.7(2) . .
C7 C6 C5 120.8(2) . .
C8 C7 C6 118.9(3) . .
C8 C7 H7 120.6 . .
C6 C7 H7 120.6 . .
F1 C8 C9 118.7(3) . .
F1 C8 C7 117.7(3) . .
C9 C8 C7 123.6(3) . .
C8 C9 C10 116.1(3) . .
C8 C9 H9 122.0 . .
C10 C9 H9 122.0 . .
F2 C10 C9 118.3(3) . .
F2 C10 C11 118.2(3) . .
C9 C10 C11 123.5(3) . .
C10 C11 C6 118.5(3) . .
C10 C11 H11 120.8 . .
C6 C11 H11 120.8 . .

loop_
_geom_bond_atom_site_label_1
_geom_bond_atom_site_label_2
_geom_bond_distance
_geom_bond_site_symmetry_2
Mn1 O5 2.1622(19) 3_766
Mn1 O5 2.1622(19) .
Mn1 O1 2.1955(17) 3_766
Mn1 O1 2.1955(17) .
Mn1 N1 2.299(2) .
Mn1 N1 2.299(2) 3_766
N1 C5 1.331(3) .
N1 C3 1.372(3) .
N2 C5 1.352(3) .
N2 C4 1.370(3) .
N2 H2 0.8600 .
O1 C1 1.263(3) .
O2 C1 1.259(3) .
O3 C2 1.302(3) .
O3 H3 0.8200 .
O4 C2 1.220(3) .
O5 H5A 0.8501 .
O5 H5B 0.8500 .
O6 H6A 0.8500 .
O6 H6B 0.8499 .
C1 C3 1.483(3) .
C2 C4 1.475(4) .
C3 C4 1.373(3) .
C5 C6 1.465(4) .
C6 C11 1.389(4) .
C6 C7 1.390(4) .
C7 C8 1.370(4) .
C7 H7 0.9300 .
C8 F1 1.353(3) .
C8 C9 1.364(4) .
C9 C10 1.376(4) .
C9 H9 0.9300 .
C10 F2 1.354(4) .
C10 C11 1.376(4) .
C11 H11 0.9300 .

loop_
_geom_hbond_atom_site_label_D
_geom_hbond_atom_site_label_H
_geom_hbond_atom_site_label_A
_geom_hbond_distance_DH
_geom_hbond_distance_HA
_geom_hbond_distance_DA
_geom_hbond_angle_DHA
_geom_hbond_site_symmetry_A
O3 H3 O2 0.82 1.69 2.512(3) 177.5 .
N2 H2 O4 0.86 1.97 2.820(3) 168.4 2_645
O5 H5B O1 0.85 1.98 2.830(2) 173.3 1_545
O5 H5A O6 0.85 1.89 2.731(4) 167.3 .
O6 H6A O6 0.85 2.32 3.041(3) 142.8 2_755
O6 H6B O2 0.85 2.31 2.950(4) 132.0 2_745

loop_
_geom_torsion_atom_site_label_1
_geom_torsion_atom_site_label_2
_geom_torsion_atom_site_label_3
_geom_torsion_atom_site_label_4
_geom_torsion
_geom_torsion_site_symmetry_1
_geom_torsion_site_symmetry_2
_geom_torsion_site_symmetry_3
_geom_torsion_site_symmetry_4
Mn1 O1 C1 O2 -174.2(2) . . . .
Mn1 O1 C1 C3 7.5(3) . . . .
C5 N1 C3 C4 -0.6(3) . . . .
Mn1 N1 C3 C4 172.50(17) . . . .
C5 N1 C3 C1 176.9(2) . . . .
Mn1 N1 C3 C1 -9.9(3) . . . .
O2 C1 C3 N1 -176.0(2) . . . .
O1 C1 C3 N1 2.4(4) . . . .
O2 C1 C3 C4 1.0(4) . . . .
O1 C1 C3 C4 179.4(3) . . . .
C5 N2 C4 C3 1.1(3) . . . .
C5 N2 C4 C2 -174.2(2) . . . .
N1 C3 C4 N2 -0.3(3) . . . .
C1 C3 C4 N2 -177.5(2) . . . .
N1 C3 C4 C2 174.0(3) . . . .
C1 C3 C4 C2 -3.2(5) . . . .
O4 C2 C4 N2 -3.7(4) . . . .
O3 C2 C4 N2 175.1(2) . . . .
O4 C2 C4 C3 -177.3(3) . . . .
O3 C2 C4 C3 1.5(5) . . . .
C3 N1 C5 N2 1.3(3) . . . .
Mn1 N1 C5 N2 -167.4(2) . . . .
C3 N1 C5 C6 -175.8(2) . . . .
Mn1 N1 C5 C6 15.5(5) . . . .
C4 N2 C5 N1 -1.6(3) . . . .
C4 N2 C5 C6 175.7(2) . . . .
N1 C5 C6 C11 26.7(4) . . . .
N2 C5 C6 C11 -150.1(3) . . . .
N1 C5 C6 C7 -155.8(3) . . . .
N2 C5 C6 C7 27.4(4) . . . .
C11 C6 C7 C8 -0.9(4) . . . .
C5 C6 C7 C8 -178.4(2) . . . .
C6 C7 C8 F1 179.8(2) . . . .
C6 C7 C8 C9 0.2(4) . . . .
F1 C8 C9 C10 -179.0(3) . . . .
C7 C8 C9 C10 0.6(5) . . . .
C8 C9 C10 F2 178.9(3) . . . .
C8 C9 C10 C11 -0.8(5) . . . .
F2 C10 C11 C6 -179.6(3) . . . .
C9 C10 C11 C6 0.1(5) . . . .
C7 C6 C11 C10 0.7(4) . . . .
C5 C6 C11 C10 178.2(3) . . . .
